data_1101216
loop_
_publ_author_name
'Ouellette, Wayne'
'Yu, Ming Hui'
'O'Connor, Charles J.'
'Zubieta, Jon'

_publ_section_title
;
 Structural Diversity of the Oxovanadium Organodiphosphonate System:
 A Platform for the Design of Void Channels
;
_journal_issue 8
_journal_name_full 'Inorganic Chemistry'
_journal_page_first 3224
_journal_page_last 3239
_journal_paper_doi 10.1021/ic0517422
_journal_volume 45
_journal_year 2006
_chemical_formula_sum 'C6 H15 N O7 P2 V'
_chemical_formula_weight 326.07
_space_group_IT_number 14
_symmetry_cell_setting monoclinic
_symmetry_space_group_name_Hall '-P 2ybc'
_symmetry_space_group_name_H-M 'P 1 21/c 1'
_cell_angle_alpha 90.00
_cell_angle_beta 98.7300(10)
_cell_angle_gamma 90.00
_cell_formula_units_Z 4
_cell_length_a 14.6046(10)
_cell_length_b 13.4811(9)
_cell_length_c 6.0678(4)
_cell_measurement_temperature 90(2)
_cell_volume 1180.82(14)
_diffrn_ambient_temperature 90(2)
_exptl_crystal_density_diffrn 1.834
_cod_duplicate_entry 1101194
_cod_depositor_comments
;
The following automatic conversions were performed:
'_symmetry_cell_setting' value 'Monoclinic' changed to 'monoclinic'
according to '/home/saulius/struct/CIF-dictionaries/cif_core.dic'
dictionary named 'cif_core.dic' version 2.4.1 from 2010-06-29.

Automatic conversion script
Id: cif_fix_enum 1527 2010-12-29 10:47:43Z saulius 
;
_cod_original_sg_symbol_H-M 'P 21/c'
_cod_database_code 1101216

loop_
_symmetry_equiv_pos_as_xyz
'x, y, z'
'-x, y+1/2, -z+1/2'
'-x, -y, -z'
'x, -y-1/2, z-1/2'

loop_
_atom_site_label
_atom_site_type_symbol
_atom_site_fract_x
_atom_site_fract_y
_atom_site_fract_z
_atom_site_U_iso_or_equiv
_atom_site_adp_type
_atom_site_occupancy
_atom_site_symmetry_multiplicity
_atom_site_calc_flag
_atom_site_refinement_flags
_atom_site_disorder_assembly
_atom_site_disorder_group
V1 V 0.23571(4) 0.86561(5) 1.06952(11) 0.00435(17) Uani 1 1 d . . .
P1 P 0.20769(7) 1.11209(7) 0.98854(17) 0.0068(2) Uani 1 1 d . . .
P2 P 0.32297(7) 0.85398(7) 0.60225(16) 0.0048(2) Uani 1 1 d . . .
O1 O 0.1527(2) 1.1444(2) 0.7701(5) 0.0104(6) Uani 1 1 d . . .
O2 O 0.1848(2) 1.1753(2) 1.1901(5) 0.0118(6) Uani 1 1 d . . .
H2 H 0.1870 1.1389 1.3031 0.018 Uiso 1 1 calc R . .
O3 O 0.1876(2) 1.0065(2) 1.0569(5) 0.0068(5) Uani 1 1 d . . .
O4 O 0.1392(2) 0.8090(2) 1.0207(5) 0.0109(6) Uani 1 1 d . . .
O5 O 0.2826(2) 0.9011(2) 0.7969(5) 0.0089(6) Uani 1 1 d . . .
O6 O 0.2676(2) 0.8953(2) 1.3871(5) 0.0084(6) Uani 1 1 d . . .
O7 O 0.32788(19) 0.7584(2) 1.1130(4) 0.0058(5) Uani 1 1 d . . .
N1 N 0.0889(2) 1.0156(3) 0.4311(6) 0.0091(7) Uani 1 1 d . . .
H1A H 0.1285 1.0083 0.3277 0.011 Uiso 1 1 calc R . .
H1B H 0.1198 1.0498 0.5510 0.011 Uiso 1 1 calc R . .
C1 C 0.4399(3) 0.8979(3) 0.6170(7) 0.0093(7) Uani 1 1 d . . .
H1C H 0.4643 0.8755 0.4818 0.011 Uiso 1 1 calc R . .
H1D H 0.4390 0.9713 0.6151 0.011 Uiso 1 1 calc R . .
C2 C 0.5063(3) 0.8638(3) 0.8210(7) 0.0131(8) Uani 1 1 d . . .
H2A H 0.5069 0.7904 0.8259 0.016 Uiso 1 1 calc R . .
H2B H 0.4837 0.8880 0.9572 0.016 Uiso 1 1 calc R . .
C3 C 0.6046(3) 0.9013(3) 0.8198(7) 0.0113(8) Uani 1 1 d . . .
H3A H 0.6272 0.8767 0.6841 0.014 Uiso 1 1 calc R . .
H3B H 0.6037 0.9747 0.8133 0.014 Uiso 1 1 calc R . .
C4 C 0.3285(3) 1.1315(3) 0.9759(7) 0.0113(8) Uani 1 1 d . . .
H4A H 0.3444 1.0957 0.8444 0.014 Uiso 1 1 calc R . .
H4B H 0.3384 1.2031 0.9517 0.014 Uiso 1 1 calc R . .
C5 C 0.0620(3) 0.9158(3) 0.5056(7) 0.0105(8) Uani 1 1 d . . .
H5A H 0.1179 0.8799 0.5767 0.013 Uiso 1 1 calc R . .
H5B H 0.0332 0.8768 0.3751 0.013 Uiso 1 1 calc R . .
C6 C -0.0055(3) 0.9263(3) 0.6700(7) 0.0113(8) Uani 1 1 d . . .
H6A H -0.0250 0.8598 0.7137 0.014 Uiso 1 1 calc R . .
H6B H 0.0252 0.9605 0.8058 0.014 Uiso 1 1 calc R . .

loop_
_atom_site_aniso_label
_atom_site_aniso_U_11
_atom_site_aniso_U_22
_atom_site_aniso_U_33
_atom_site_aniso_U_23
_atom_site_aniso_U_13
_atom_site_aniso_U_12
V1 0.0051(3) 0.0035(3) 0.0044(3) -0.0001(2) 0.0005(2) 0.0002(2)
P1 0.0075(5) 0.0056(4) 0.0069(4) 0.0008(3) 0.0000(3) 0.0000(3)
P2 0.0052(4) 0.0047(4) 0.0045(4) -0.0001(3) 0.0011(3) -0.0005(3)
O1 0.0121(14) 0.0086(13) 0.0092(13) 0.0015(10) -0.0023(11) -0.0003(11)
O2 0.0177(15) 0.0078(13) 0.0102(14) -0.0010(11) 0.0035(12) 0.0015(11)
O3 0.0092(13) 0.0047(12) 0.0066(12) 0.0003(10) 0.0018(10) 0.0006(10)
O4 0.0093(14) 0.0085(13) 0.0146(14) 0.0004(11) 0.0012(11) -0.0001(11)
O5 0.0141(14) 0.0060(13) 0.0070(13) -0.0002(10) 0.0027(11) 0.0029(10)
O6 0.0113(14) 0.0082(13) 0.0064(12) 0.0006(10) 0.0035(10) 0.0056(11)
O7 0.0056(13) 0.0068(12) 0.0054(12) -0.0008(10) 0.0015(10) 0.0007(10)
N1 0.0084(16) 0.0097(16) 0.0092(15) 0.0005(12) 0.0017(13) 0.0002(12)
C1 0.0078(18) 0.0083(17) 0.0115(18) -0.0024(14) 0.0008(14) -0.0010(14)
C2 0.0075(19) 0.017(2) 0.015(2) 0.0043(15) 0.0012(15) -0.0026(15)
C3 0.0080(18) 0.0116(19) 0.0142(19) 0.0032(15) 0.0006(15) -0.0026(14)
C4 0.0104(18) 0.0105(18) 0.0132(19) 0.0011(15) 0.0024(15) -0.0021(15)
C5 0.0079(18) 0.0098(18) 0.0139(19) 0.0024(15) 0.0020(15) 0.0008(14)
C6 0.0107(19) 0.0132(19) 0.0103(18) 0.0056(15) 0.0022(15) 0.0005(15)

loop_
_geom_bond_atom_site_label_1
_geom_bond_atom_site_label_2
_geom_bond_distance
_geom_bond_site_symmetry_2
_geom_bond_publ_flag
V1 O4 1.591(3) . ?
V1 O5 1.943(3) . ?
V1 O6 1.954(3) . ?
V1 O7 1.966(3) . ?
V1 O3 2.022(3) . ?
P1 O1 1.506(3) . ?
P1 O3 1.524(3) . ?
P1 O2 1.567(3) . ?
P1 C4 1.797(4) . ?
P2 O7 1.517(3) 4_575 ?
P2 O6 1.533(3) 1_554 ?
P2 O5 1.536(3) . ?
P2 C1 1.797(4) . ?
O2 H2 0.8400 . ?
O6 P2 1.533(3) 1_556 ?
O7 P2 1.517(3) 4_576 ?
N1 C5 1.490(5) . ?
N1 C6 1.498(5) 3_576 ?
N1 H1A 0.9200 . ?
N1 H1B 0.9200 . ?
C1 C2 1.522(6) . ?
C1 H1C 0.9900 . ?
C1 H1D 0.9900 . ?
C2 C3 1.523(6) . ?
C2 H2A 0.9900 . ?
C2 H2B 0.9900 . ?
C3 C4 1.523(6) 3_677 ?
C3 H3A 0.9900 . ?
C3 H3B 0.9900 . ?
C4 C3 1.523(6) 3_677 ?
C4 H4A 0.9900 . ?
C4 H4B 0.9900 . ?
C5 C6 1.512(6) . ?
C5 H5A 0.9900 . ?
C5 H5B 0.9900 . ?
C6 N1 1.498(5) 3_576 ?
C6 H6A 0.9900 . ?
C6 H6B 0.9900 . ?
